data_1510046
loop_
_publ_author_name
'Cordier, G.'
'Geibel, C.'
'Roehr, C.'
'Mehner, A.'
'Henseleit, R.'
'Czech, E.'
'Thies, S.'
'Doersam, G.'

_publ_section_title
;
 Neue ternaere Calcium-, und Ytterbium-Silber-Aluminide mit
 unterschiedlich gestapelten Silber-Aluminium Kagome-Netzen
;
_journal_name_full 'Journal of the Less-Common Metals'
_journal_page_first 55
_journal_page_last 72
_journal_paper_doi 10.1016/0022-5088(91)90235-V
_journal_volume 169
_journal_year 1991
_chemical_formula_sum 'Ag3.12 Al4.88 Ca4'
_space_group_IT_number 194
_symmetry_space_group_name_Hall '-P 6c 2c'
_symmetry_space_group_name_H-M 'P 63/m m c'
_cell_angle_alpha 90
_cell_angle_beta 90
_cell_angle_gamma 120
_cell_formula_units_Z 1
_cell_length_a 5.716
_cell_length_b 5.716
_cell_length_c 9.133
_cell_volume 258.421
_citation_journal_id_ASTM JCOMAH
_cod_data_source_file silver3-x_91.cif
_cod_data_source_block Ag3.12Al4.88Ca4
_cod_original_cell_volume 258.4214
_cod_database_code 1510046

loop_
_symmetry_equiv_pos_as_xyz
x,y,z
x-y,x,z+1/2
-y,x-y,z
-x,-y,z+1/2
-x+y,-x,z
y,-x+y,z+1/2
-y,-x,-z+1/2
x-y,-y,-z
x,x-y,-z+1/2
y,x,-z
-x+y,y,-z+1/2
-x,-x+y,-z
-x,-y,-z
-x+y,-x,-z-1/2
y,-x+y,-z
x,y,-z-1/2
x-y,x,-z
-y,x-y,-z-1/2
y,x,z-1/2
-x+y,y,z
-x,-x+y,z-1/2
-y,-x,z
x-y,-y,z-1/2
x,x-y,z

loop_
_atom_site_label
_atom_site_type_symbol
_atom_site_fract_x
_atom_site_fract_y
_atom_site_fract_z
_atom_site_occupancy
_atom_site_U_iso_or_equiv
Al1 Al 0 0 0 0.565 0.0
Ag1 Ag 0 0 0 0.435 0.0
Al2 Al 0.8301 0.6602 0.25 0.625 0.0
Ca1 Ca 0.3333 0.6667 0.0619 1 0.0
Ag2 Ag 0.8301 0.6602 0.25 0.375 0.0
